data_1561167
loop_
_publ_author_name
'Puzan, Anna N.'
'Baumer, Vyacheslav N.'
'Lisovytskiy, Dmytro V.'
'Mateychenko, Pavel V.'

_publ_section_title
;
 Structure disordering and thermal decomposition of manganese oxalate
 dihydrate, MnC2O4&#x00B7;2H2O
;
_journal_name_full 'Journal of Solid State Chemistry'
_journal_page_first 87
_journal_page_last 94
_journal_paper_doi 10.1016/j.jssc.2018.01.022
_journal_volume 260
_journal_year 2018
_chemical_formula_moiety 'Mn C2 O4, 3(H2O)'
_chemical_formula_sum 'C2 H6 Mn O7'
_chemical_formula_weight 197.01
_space_group_IT_number 54
_space_group_name_Hall '-P 2a 2ac'
_space_group_name_H-M_alt 'P c c a'
_symmetry_cell_setting orthorhombic
_symmetry_space_group_name_H-M 'P c c a'
_atom_sites_solution_hydrogens geom
_atom_sites_solution_primary direct
_atom_sites_solution_secondary difmap
_cell_angle_alpha 90.00
_cell_angle_beta 90.00
_cell_angle_gamma 90.00
_cell_formula_units_Z 4
_cell_length_a 9.7581(5)
_cell_length_b 6.6100(4)
_cell_length_c 10.5127(6)
_cell_measurement_reflns_used 1849
_cell_measurement_temperature 293(2)
_cell_measurement_theta_max 32.3262
_cell_measurement_theta_min 3.0756
_cell_volume 678.08(7)
_computing_cell_refinement
;
CrysAlisPro, Agilent Technologies,
Version 1.171.37.35 (release 13-08-2014 CrysAlis171 .NET)
(compiled Aug 13 2014,18:06:01)
;
_computing_data_collection
;
CrysAlisPro, Agilent Technologies,
Version 1.171.37.35 (release 13-08-2014 CrysAlis171 .NET)
(compiled Aug 13 2014,18:06:01)
;
_computing_data_reduction
;
CrysAlisPro, Agilent Technologies,
Version 1.171.37.35 (release 13-08-2014 CrysAlis171 .NET)
(compiled Aug 13 2014,18:06:01)
;
_computing_structure_refinement 'SHELXL-97 (Sheldrick, 2008)'
_computing_structure_solution 'SHELXS-97 (Sheldrick, 2008)'
_diffrn_ambient_temperature 293(2)
_diffrn_detector 'CCD plate'
_diffrn_detector_area_resol_mean 16.1827
_diffrn_detector_type Sapphire3
_diffrn_measured_fraction_theta_full 1.000
_diffrn_measured_fraction_theta_max 1.000
_diffrn_measurement_device 'four-circle diffractometer'
_diffrn_measurement_device_type 'Xcalibur, Sapphire3'
_diffrn_measurement_method '\w scans'
_diffrn_radiation_monochromator graphite
_diffrn_radiation_source 'fine-focus sealed tube'
_diffrn_radiation_type MoK\a
_diffrn_radiation_wavelength 0.71073
_diffrn_reflns_av_R_equivalents 0.0534
_diffrn_reflns_av_sigmaI/netI 0.0361
_diffrn_reflns_limit_h_max 13
_diffrn_reflns_limit_h_min -13
_diffrn_reflns_limit_k_max 8
_diffrn_reflns_limit_k_min -9
_diffrn_reflns_limit_l_max 14
_diffrn_reflns_limit_l_min -14
_diffrn_reflns_number 6125
_diffrn_reflns_theta_full 30.00
_diffrn_reflns_theta_max 30.00
_diffrn_reflns_theta_min 3.08
_exptl_absorpt_coefficient_mu 1.931
_exptl_absorpt_correction_T_max 0.9809
_exptl_absorpt_correction_T_min 0.3072
_exptl_absorpt_correction_type multi-scan
_exptl_absorpt_process_details
;
CrysAlisPro, Agilent Technologies,
Version 1.171.37.35 (release 13-08-2014 CrysAlis171 .NET)
(compiled Aug 13 2014,18:06:01)
Empirical absorption correction using spherical harmonics,
 implemented in SCALE3 ABSPACK scaling algorithm.
;
_exptl_crystal_colour colorless
_exptl_crystal_density_diffrn 1.930
_exptl_crystal_density_method 'not measured'
_exptl_crystal_description needle-like
_exptl_crystal_F_000 396
_exptl_crystal_size_max 0.80
_exptl_crystal_size_mid 0.02
_exptl_crystal_size_min 0.01
_refine_diff_density_max 0.356
_refine_diff_density_min -0.354
_refine_diff_density_rms 0.078
_refine_ls_extinction_coef 0.017(2)
_refine_ls_extinction_expression Fc^*^=kFc[1+0.001xFc^2^\l^3^/sin(2\q)]^-1/4^
_refine_ls_extinction_method SHELXL
_refine_ls_goodness_of_fit_ref 0.992
_refine_ls_hydrogen_treatment mixed
_refine_ls_matrix_type full
_refine_ls_number_parameters 60
_refine_ls_number_reflns 998
_refine_ls_number_restraints 0
_refine_ls_restrained_S_all 0.992
_refine_ls_R_factor_all 0.0595
_refine_ls_R_factor_gt 0.0372
_refine_ls_shift/su_max 0.000
_refine_ls_shift/su_mean 0.000
_refine_ls_structure_factor_coef Fsqd
_refine_ls_weighting_details 'calc w=1/[\s^2^(Fo^2^)+(0.0470P)^2^+0.0000P] where P=(Fo^2^+2Fc^2^)/3'
_refine_ls_weighting_scheme calc
_refine_ls_wR_factor_gt 0.0771
_refine_ls_wR_factor_ref 0.0850
_reflns_number_gt 766
_reflns_number_total 998
_reflns_threshold_expression >2sigma(I)
_cod_data_source_file JSSC-2018-260-87.cif
_cod_data_source_block 0b
_cod_database_code 1561167

loop_
_symmetry_equiv_pos_as_xyz
'x, y, z'
'-x+1/2, -y, z'
'-x, y, -z+1/2'
'x+1/2, -y, -z+1/2'
'-x, -y, -z'
'x-1/2, y, -z'
'x, -y, z-1/2'
'-x-1/2, y, z-1/2'

loop_
_atom_site_label
_atom_site_type_symbol
_atom_site_fract_x
_atom_site_fract_y
_atom_site_fract_z
_atom_site_U_iso_or_equiv
_atom_site_adp_type
_atom_site_occupancy
_atom_site_symmetry_multiplicity
_atom_site_calc_flag
_atom_site_refinement_flags
_atom_site_disorder_assembly
_atom_site_disorder_group
Mn1 Mn 0.2500 0.5000 0.35903(4) 0.02097(17) Uani 1 2 d S . .
O1 O 0.06724(16) 0.3190(2) 0.39784(16) 0.0294(4) Uani 1 1 d . . .
O2 O -0.13204(14) 0.3220(2) 0.50132(14) 0.0251(4) Uani 1 1 d . . .
C1 C -0.0185(2) 0.3957(3) 0.47074(19) 0.0197(4) Uani 1 1 d . . .
O3 O 0.1874(2) 0.6990(3) 0.20746(17) 0.0335(4) Uani 1 1 d . . .
O4 O 0.0000 0.9901(4) 0.2500 0.0278(5) Uani 1 2 d S . .
H3A H 0.250(3) 0.728(6) 0.146(3) 0.043(9) Uiso 1 1 d . . .
H3B H 0.141(3) 0.794(5) 0.219(3) 0.041(9) Uiso 1 1 d . . .
H4A H 0.020(4) 1.066(4) 0.305(4) 0.063(11) Uiso 1 1 d . . .

loop_
_atom_site_aniso_label
_atom_site_aniso_U_11
_atom_site_aniso_U_22
_atom_site_aniso_U_33
_atom_site_aniso_U_23
_atom_site_aniso_U_13
_atom_site_aniso_U_12
Mn1 0.0151(2) 0.0277(3) 0.0200(3) 0.000 0.000 0.0005(2)
O1 0.0219(8) 0.0315(9) 0.0349(9) -0.0135(7) 0.0066(7) -0.0048(7)
O2 0.0189(8) 0.0280(8) 0.0286(9) -0.0057(7) 0.0032(6) -0.0056(6)
C1 0.0172(9) 0.0246(10) 0.0173(9) -0.0016(8) -0.0026(8) 0.0003(8)
O3 0.0353(10) 0.0378(10) 0.0275(10) 0.0056(8) 0.0063(8) 0.0173(9)
O4 0.0330(13) 0.0187(11) 0.0317(13) 0.000 -0.0015(10) 0.000

loop_
_atom_type_symbol
_atom_type_description
_atom_type_scat_dispersion_real
_atom_type_scat_dispersion_imag
_atom_type_scat_source
C C 0.0033 0.0016 'International Tables Vol C Tables 4.2.6.8 and 6.1.1.4'
H H 0.0000 0.0000 'International Tables Vol C Tables 4.2.6.8 and 6.1.1.4'
O O 0.0106 0.0060 'International Tables Vol C Tables 4.2.6.8 and 6.1.1.4'
Mn Mn 0.3368 0.7283 'International Tables Vol C Tables 4.2.6.8 and 6.1.1.4'

loop_
_geom_angle_atom_site_label_1
_geom_angle_atom_site_label_2
_geom_angle_atom_site_label_3
_geom_angle
_geom_angle_site_symmetry_1
_geom_angle_site_symmetry_3
O3 Mn1 O3 84.63(10) 2_565 .
O3 Mn1 O1 92.02(7) 2_565 .
O3 Mn1 O1 103.94(7) . .
O3 Mn1 O1 103.94(7) 2_565 2_565
O3 Mn1 O1 92.02(7) . 2_565
O1 Mn1 O1 158.49(9) . 2_565
O3 Mn1 O2 164.99(7) 2_565 5_566
O3 Mn1 O2 91.07(7) . 5_566
O1 Mn1 O2 75.04(6) . 5_566
O1 Mn1 O2 90.55(6) 2_565 5_566
O3 Mn1 O2 91.07(7) 2_565 6_656
O3 Mn1 O2 164.99(7) . 6_656
O1 Mn1 O2 90.55(6) . 6_656
O1 Mn1 O2 75.04(6) 2_565 6_656
O2 Mn1 O2 96.53(8) 5_566 6_656
C1 O1 Mn1 116.16(14) . .
C1 O2 Mn1 115.16(13) . 5_566
O1 C1 O2 126.5(2) . .
O1 C1 C1 116.8(2) . 5_566
O2 C1 C1 116.7(2) . 5_566

loop_
_geom_bond_atom_site_label_1
_geom_bond_atom_site_label_2
_geom_bond_distance
_geom_bond_site_symmetry_2
Mn1 O3 2.1547(18) 2_565
Mn1 O3 2.1548(18) .
Mn1 O1 2.1859(15) .
Mn1 O1 2.1859(15) 2_565
Mn1 O2 2.2054(15) 5_566
Mn1 O2 2.2054(15) 6_656
O1 C1 1.243(2) .
O2 C1 1.253(2) .
O2 Mn1 2.2054(15) 5_566
C1 C1 1.552(4) 5_566
